data_4131163
loop_
_publ_author_name
'Chen, Zongping'
'Zhang, Wen'
'Palma, Carlos-Andres'
'Lodi Rizzini, Alberto'
'Liu, Bilu'
'Abbas, Ahmad'
'Richter, Nils'
'Martini, Leonardo'
'Wang, Xiao-Ye'
'Cavani, Nicola'
'Lu, Hao'
'Mishra, Neeraj'
'Coletti, Camilla'
'Berger, Reinhard'
'Klappenberger, Florian'
'Kl\"aui, Mathias'
'Candini, Andrea'
'Affronte, Marco'
'Zhou, Chongwu'
'De Renzi, Valentina'
'Del Pennino, Umberto'
'Barth, Johannes V.'
'R\"ader, Hans Joachim'
'Narita, Akimitsu'
'Feng, Xinliang'
'M\"ullen, Klaus'

_publ_section_title
;
 Synthesis of Graphene Nanoribbons by Ambient-Pressure Chemical Vapor
 Deposition and Device Integration.
;
_journal_issue 47
_journal_name_full 'Journal of the American Chemical Society'
_journal_page_first 15488
_journal_page_last 15496
_journal_paper_doi 10.1021/jacs.6b10374
_journal_volume 138
_journal_year 2016
_chemical_formula_moiety 'C39 H23 Br2 N S'
_chemical_formula_sum 'C39 H23 Br2 N S'
_chemical_formula_weight 697.46
_chemical_name_systematic
;
4-(6,11-dibromo-1,4-diphenyl-3-(thiophen-3-yl)triphenylen-2-yl)pyridine
;
_space_group_crystal_system monoclinic
_space_group_IT_number 7
_space_group_name_Hall 'P -2yac'
_space_group_name_H-M_alt 'P 1 n 1'
_atom_sites_solution_hydrogens geom
_audit_creation_method SHELXL-2014/7
_cell_angle_alpha 90
_cell_angle_beta 107.704(2)
_cell_angle_gamma 90
_cell_formula_units_Z 4
_cell_length_a 9.8233(3)
_cell_length_b 24.3526(10)
_cell_length_c 13.3575(4)
_cell_measurement_reflns_used 34998
_cell_measurement_temperature 193(2)
_cell_measurement_theta_max 28.50
_cell_measurement_theta_min 2.18
_cell_volume 3044.09(18)
_computing_cell_refinement 'STOE X-AREA'
_computing_data_collection 'STOE X-AREA'
_computing_data_reduction 'STOE X-RED'
_computing_structure_refinement 'SHELXL-2014/7 (Sheldrick, 2014)'
_computing_structure_solution SIR-2004
_diffrn_ambient_temperature 193(2)
_diffrn_detector 'image plate (34 cm diameter)'
_diffrn_detector_area_resol_mean 6.67
_diffrn_detector_type STOE
_diffrn_measured_fraction_theta_full 0.999
_diffrn_measured_fraction_theta_max 0.996
_diffrn_measurement_details ' 226 frames, detector distance = 80 mm'
_diffrn_measurement_device '2-circle goniometer'
_diffrn_measurement_device_type 'STOE IPDS 2T'
_diffrn_measurement_method 'rotation method'
_diffrn_radiation_type MoK\a
_diffrn_radiation_wavelength 0.71073
_diffrn_reflns_av_R_equivalents 0.0429
_diffrn_reflns_av_unetI/netI 0.0482
_diffrn_reflns_Laue_measured_fraction_full 0.999
_diffrn_reflns_Laue_measured_fraction_max 0.996
_diffrn_reflns_limit_h_max 12
_diffrn_reflns_limit_h_min -13
_diffrn_reflns_limit_k_max 32
_diffrn_reflns_limit_k_min -32
_diffrn_reflns_limit_l_max 17
_diffrn_reflns_limit_l_min -17
_diffrn_reflns_number 28287
_diffrn_reflns_point_group_measured_fraction_full 0.938
_diffrn_reflns_point_group_measured_fraction_max 0.922
_diffrn_reflns_theta_full 25.242
_diffrn_reflns_theta_max 28.433
_diffrn_reflns_theta_min 2.276
_diffrn_source 'sealed X-ray tube, 12 x 0.4 mm long-fine focus'
_exptl_absorpt_coefficient_mu 2.761
_exptl_absorpt_correction_T_max 0.8338
_exptl_absorpt_correction_T_min 0.1702
_exptl_absorpt_correction_type integration
_exptl_absorpt_process_details 'STOE X-RED'
_exptl_crystal_colour colourless
_exptl_crystal_density_diffrn 1.522
_exptl_crystal_description plate
_exptl_crystal_F_000 1400
_exptl_crystal_size_max 0.480
_exptl_crystal_size_mid 0.290
_exptl_crystal_size_min 0.060
_refine_diff_density_max 0.388
_refine_diff_density_min -0.654
_refine_diff_density_rms 0.083
_refine_ls_abs_structure_details
;
 Flack x determined using 3983 quotients [(I+)-(I-)]/[(I+)+(I-)]
 (Parsons, Flack and Wagner, Acta Cryst. B69 (2013) 249-259).
;
_refine_ls_abs_structure_Flack -0.007(8)
_refine_ls_extinction_method none
_refine_ls_goodness_of_fit_ref 1.056
_refine_ls_hydrogen_treatment constr
_refine_ls_matrix_type full
_refine_ls_number_parameters 806
_refine_ls_number_reflns 14122
_refine_ls_number_restraints 70
_refine_ls_restrained_S_all 1.055
_refine_ls_R_factor_all 0.0737
_refine_ls_R_factor_gt 0.0467
_refine_ls_shift/su_max 0.032
_refine_ls_shift/su_mean 0.001
_refine_ls_structure_factor_coef Fsqd
_refine_ls_weighting_details 'w=1/[\s^2^(Fo^2^)+(0.0348P)^2^+7.9933P] where P=(Fo^2^+2Fc^2^)/3'
_refine_ls_weighting_scheme calc
_refine_ls_wR_factor_gt 0.0982
_refine_ls_wR_factor_ref 0.1276
_reflns_Friedel_coverage 0.847
_reflns_Friedel_fraction_full 0.877
_reflns_Friedel_fraction_max 0.847
_reflns_number_gt 10977
_reflns_number_total 14122
_reflns_threshold_expression 'I > 2\s(I)'
_cod_data_source_file ja6b10374_si_002.cif
_cod_data_source_block dbns
_cod_original_sg_symbol_H-M 'P n'
_cod_database_code 4131163
_shelx_shelxl_version_number 2014/7
_shelx_space_group_comment
;
The symmetry employed for this shelxl refinement is uniquely defined
by the following loop, which should always be used as a source of
symmetry information in preference to the above space-group names.
They are only intended as comments.
;
_shelx_estimated_absorpt_t_min 0.351
_shelx_estimated_absorpt_t_max 0.852

loop_
_space_group_symop_operation_xyz
'x, y, z'
'x+1/2, -y, z+1/2'

loop_
_atom_site_label
_atom_site_type_symbol
_atom_site_fract_x
_atom_site_fract_y
_atom_site_fract_z
_atom_site_U_iso_or_equiv
_atom_site_adp_type
_atom_site_occupancy
_atom_site_site_symmetry_order
_atom_site_calc_flag
_atom_site_refinement_flags_posn
_atom_site_refinement_flags_adp
_atom_site_refinement_flags_occupancy
_atom_site_disorder_assembly
_atom_site_disorder_group
Br1A Br 0.58504(10) 0.31295(3) 0.25859(7) 0.0488(2) Uani 1 1 d . . . . .
Br2A Br 0.21362(10) 0.72626(4) 0.26041(7) 0.0491(2) Uani 1 1 d . . . . .
C1A C 0.4765(8) 0.5280(3) -0.0927(5) 0.0265(14) Uani 1 1 d . . . . .
C2A C 0.4557(8) 0.4918(3) -0.0172(5) 0.0278(14) Uani 1 1 d . . . . .
C3A C 0.4633(8) 0.5118(3) 0.0839(5) 0.0263(14) Uani 1 1 d . . . . .
C4A C 0.4843(8) 0.4760(3) 0.1783(5) 0.0283(14) Uani 1 1 d . . . . .
C5A C 0.5221(8) 0.4202(3) 0.1780(6) 0.0340(16) Uani 1 1 d . . . . .
H5A H 0.5284 0.4038 0.1150 0.041 Uiso 1 1 calc R U . . .
C6A C 0.5497(9) 0.3893(3) 0.2677(6) 0.0387(18) Uani 1 1 d . . . . .
C7A C 0.5502(10) 0.4116(4) 0.3628(6) 0.043(2) Uani 1 1 d . . . . .
H7A H 0.5737 0.3899 0.4249 0.051 Uiso 1 1 calc R U . . .
C8A C 0.5158(10) 0.4659(4) 0.3648(6) 0.0401(19) Uani 1 1 d . . . . .
H8A H 0.5141 0.4817 0.4294 0.048 Uiso 1 1 calc R U . . .
C9A C 0.4829(8) 0.4990(3) 0.2750(5) 0.0303(15) Uani 1 1 d . . . . .
C10A C 0.4374(8) 0.5563(3) 0.2780(5) 0.0300(15) Uani 1 1 d . . . . .
C11A C 0.3992(9) 0.5774(4) 0.3647(6) 0.0366(17) Uani 1 1 d . . . . .
H11A H 0.4144 0.5554 0.4259 0.044 Uiso 1 1 calc R U . . .
C12A C 0.3417(9) 0.6279(4) 0.3627(6) 0.0398(18) Uani 1 1 d . . . . .
H12A H 0.3200 0.6418 0.4226 0.048 Uiso 1 1 calc R U . . .
C13A C 0.3149(9) 0.6593(3) 0.2719(6) 0.0359(17) Uani 1 1 d . . . . .
C14A C 0.3556(9) 0.6413(3) 0.1872(6) 0.0353(16) Uani 1 1 d . . . . .
H14A H 0.3379 0.6637 0.1263 0.042 Uiso 1 1 calc R U . . .
C15A C 0.4221(8) 0.5909(3) 0.1904(5) 0.0299(15) Uani 1 1 d . . . . .
C16A C 0.4629(8) 0.5698(3) 0.0999(5) 0.0278(14) Uani 1 1 d . . . . .
C17A C 0.4941(8) 0.6057(3) 0.0244(5) 0.0290(14) Uani 1 1 d . . . . .
C18A C 0.5051(8) 0.5837(3) -0.0695(5) 0.0290(14) Uani 1 1 d . . . . .
C19A C 0.4731(8) 0.5068(3) -0.1996(5) 0.0299(15) Uani 1 1 d . . . . .
C20A C 0.5937(9) 0.5068(3) -0.2326(6) 0.0361(16) Uani 1 1 d . . . . .
H20A H 0.6831 0.5194 -0.1879 0.043 Uiso 1 1 calc R U . . .
C21A C 0.5790(11) 0.4874(5) -0.3357(7) 0.053(3) Uani 1 1 d . . . . .
H21A H 0.6625 0.4853 -0.3572 0.064 Uiso 1 1 calc R U . . .
N22A N 0.4610(12) 0.4728(4) -0.4008(7) 0.067(3) Uani 1 1 d . . . . .
C23A C 0.3533(11) 0.4703(5) -0.3707(6) 0.056(3) Uani 1 1 d . . . . .
H23A H 0.2684 0.4556 -0.4181 0.068 Uiso 1 1 calc R U . . .
C24A C 0.3479(9) 0.4880(4) -0.2701(5) 0.0385(18) Uani 1 1 d . . . . .
H24A H 0.2614 0.4867 -0.2523 0.046 Uiso 1 1 calc R U . . .
C25A C 0.4179(8) 0.4338(3) -0.0465(5) 0.0297(15) Uani 1 1 d . . . . .
C26A C 0.5097(9) 0.3984(4) -0.0752(6) 0.0405(18) Uani 1 1 d . . . . .
H26A H 0.5960 0.4120 -0.0839 0.049 Uiso 1 1 calc R U . . .
C27A C 0.4764(12) 0.3433(4) -0.0912(7) 0.053(2) Uani 1 1 d . . . . .
H27A H 0.5417 0.3189 -0.1081 0.064 Uiso 1 1 calc R U . . .
C28A C 0.3473(12) 0.3235(4) -0.0828(8) 0.054(2) Uani 1 1 d . . . . .
H28A H 0.3250 0.2855 -0.0928 0.065 Uiso 1 1 calc R U . . .
C29A C 0.2534(11) 0.3587(4) -0.0601(8) 0.054(2) Uani 1 1 d . . . . .
H29A H 0.1641 0.3454 -0.0564 0.065 Uiso 1 1 calc R U . . .
C30A C 0.2868(9) 0.4139(3) -0.0422(7) 0.0395(18) Uani 1 1 d . . . . .
H30A H 0.2201 0.4383 -0.0270 0.047 Uiso 1 1 calc R U . . .
C31A C 0.5259(8) 0.6650(3) 0.0492(6) 0.0324(16) Uani 1 1 d . . . . .
C32A C 0.6371(10) 0.6805(4) 0.1367(6) 0.0401(18) Uani 1 1 d . . . . .
H32A H 0.6938 0.6533 0.1811 0.048 Uiso 1 1 calc R U . . .
C33A C 0.6652(12) 0.7351(4) 0.1592(7) 0.053(2) Uani 1 1 d . . . . .
H33A H 0.7426 0.7450 0.2188 0.063 Uiso 1 1 calc R U . . .
C34A C 0.5846(12) 0.7754(4) 0.0979(8) 0.052(2) Uani 1 1 d . . . . .
H34A H 0.6029 0.8129 0.1161 0.062 Uiso 1 1 calc R U . . .
C35A C 0.4749(11) 0.7603(4) 0.0081(7) 0.046(2) Uani 1 1 d . . . . .
H35A H 0.4201 0.7878 -0.0368 0.055 Uiso 1 1 calc R U . . .
C36A C 0.4458(10) 0.7059(3) -0.0155(6) 0.0377(18) Uani 1 1 d . . . . .
H36A H 0.3705 0.6959 -0.0765 0.045 Uiso 1 1 calc R U . . .
S37A S 0.5386(9) 0.6690(3) -0.3160(5) 0.0733(19) Uani 0.6 1 d D U P A 1
C38A C 0.697(3) 0.6692(19) -0.218(2) 0.073(8) Uani 0.6 1 d D U P A 1
H38A H 0.7835 0.6853 -0.2210 0.088 Uiso 0.6 1 calc R U P A 1
C39A C 0.6777(10) 0.6421(4) -0.1313(7) 0.047(2) Uani 1 1 d D U . . .
H39A H 0.7514 0.6391 -0.0662 0.056 Uiso 1 1 calc R U . A 1
C40A C 0.5446(9) 0.6199(3) -0.1473(5) 0.0343(16) Uani 1 1 d D U . . .
C41A C 0.4514(11) 0.6309(4) -0.2468(6) 0.0450(19) Uani 1 1 d D U . . .
H41A H 0.3547 0.6191 -0.2723 0.054 Uiso 1 1 calc R U . A 1
S38A S 0.6903(14) 0.6780(6) -0.2364(10) 0.067(3) Uani 0.4 1 d . . P A 2
C37A C 0.496(5) 0.659(2) -0.311(4) 0.073(8) Uani 0.4 1 d . . P A 2
H37A H 0.4435 0.6687 -0.3812 0.088 Uiso 0.4 1 calc R U P A 2
Br1B Br 0.56212(11) -0.23664(3) 0.45628(7) 0.0515(2) Uani 1 1 d . . . . .
Br2B Br 0.36908(11) 0.17722(4) 0.17375(7) 0.0552(3) Uani 1 1 d . . . . .
C1B C 0.4374(8) 0.0017(3) 0.6881(5) 0.0283(14) Uani 1 1 d . . . . .
C2B C 0.4340(8) -0.0404(3) 0.6165(6) 0.0305(15) Uani 1 1 d . . . . .
C3B C 0.4465(8) -0.0272(3) 0.5150(5) 0.0273(14) Uani 1 1 d . . . . .
C4B C 0.4584(8) -0.0714(3) 0.4414(5) 0.0306(15) Uani 1 1 d . . . . .
C5B C 0.5044(9) -0.1250(3) 0.4761(6) 0.0348(16) Uani 1 1 d . . . . .
H5B H 0.5345 -0.1330 0.5491 0.042 Uiso 1 1 calc R U . . .
C6B C 0.5058(10) -0.1651(3) 0.4055(6) 0.0393(18) Uani 1 1 d . . . . .
C7B C 0.4690(10) -0.1548(3) 0.2979(6) 0.0415(19) Uani 1 1 d . . . . .
H7B H 0.4665 -0.1835 0.2492 0.050 Uiso 1 1 calc R U . . .
C8B C 0.4368(9) -0.1021(3) 0.2653(6) 0.0398(19) Uani 1 1 d . . . . .
H8B H 0.4195 -0.0938 0.1930 0.048 Uiso 1 1 calc R U . . .
C9B C 0.4282(9) -0.0595(3) 0.3339(5) 0.0319(16) Uani 1 1 d . . . . .
C10B C 0.4037(9) -0.0028(3) 0.2984(5) 0.0341(16) Uani 1 1 d . . . . .
C11B C 0.3624(12) 0.0089(4) 0.1898(7) 0.051(2) Uani 1 1 d . . . . .
H11B H 0.3413 -0.0209 0.1416 0.062 Uiso 1 1 calc R U . . .
C12B C 0.3514(12) 0.0612(4) 0.1509(6) 0.052(2) Uani 1 1 d . . . . .
H12B H 0.3239 0.0679 0.0774 0.062 Uiso 1 1 calc R U . . .
C13B C 0.3814(9) 0.1036(4) 0.2218(6) 0.0395(18) Uani 1 1 d . . . . .
C14B C 0.4156(9) 0.0948(3) 0.3289(6) 0.0365(17) Uani 1 1 d . . . . .
H14B H 0.4338 0.1253 0.3754 0.044 Uiso 1 1 calc R U . . .
C15B C 0.4238(8) 0.0411(3) 0.3703(5) 0.0300(15) Uani 1 1 d . . . . .
C16B C 0.4470(8) 0.0287(3) 0.4844(5) 0.0289(14) Uani 1 1 d . . . . .
C17B C 0.4542(8) 0.0702(3) 0.5614(5) 0.0301(15) Uani 1 1 d . . . . .
C18B C 0.4516(8) 0.0565(3) 0.6622(5) 0.0288(15) Uani 1 1 d . . . . .
C19B C 0.4293(9) -0.0133(3) 0.7947(5) 0.0324(15) Uani 1 1 d . . . . .
C20B C 0.5494(9) -0.0093(4) 0.8822(6) 0.0399(18) Uani 1 1 d . . . . .
H20B H 0.6350 0.0067 0.8765 0.048 Uiso 1 1 calc R U . . .
C21B C 0.5422(11) -0.0293(4) 0.9795(6) 0.047(2) Uani 1 1 d . . . . .
H21B H 0.6240 -0.0253 1.0394 0.057 Uiso 1 1 calc R U . . .
N22B N 0.4286(11) -0.0530(4) 0.9916(6) 0.061(2) Uani 1 1 d . . . . .
C23B C 0.3155(11) -0.0537(4) 0.9132(7) 0.051(2) Uani 1 1 d . . . . .
H23B H 0.2306 -0.0674 0.9241 0.062 Uiso 1 1 calc R U . . .
C24B C 0.3077(10) -0.0354(4) 0.8112(7) 0.044(2) Uani 1 1 d . . . . .
H24B H 0.2210 -0.0382 0.7551 0.053 Uiso 1 1 calc R U . . .
C25B C 0.4096(9) -0.0967(3) 0.6493(5) 0.0332(16) Uani 1 1 d . . . . .
C26B C 0.5131(9) -0.1242(3) 0.7287(6) 0.0374(17) Uani 1 1 d . . . . .
H26B H 0.6024 -0.1069 0.7609 0.045 Uiso 1 1 calc R U . . .
C27B C 0.4881(12) -0.1762(4) 0.7613(7) 0.052(2) Uani 1 1 d . . . . .
H27B H 0.5608 -0.1948 0.8139 0.062 Uiso 1 1 calc R U . . .
C28B C 0.3571(13) -0.2010(4) 0.7172(8) 0.056(3) Uani 1 1 d . . . . .
H28B H 0.3389 -0.2363 0.7406 0.068 Uiso 1 1 calc R U . . .
C29B C 0.2530(11) -0.1747(4) 0.6396(7) 0.048(2) Uani 1 1 d . . . . .
H29B H 0.1633 -0.1920 0.6087 0.058 Uiso 1 1 calc R U . . .
C30B C 0.2791(10) -0.1227(4) 0.6061(6) 0.0409(19) Uani 1 1 d . . . . .
H30B H 0.2063 -0.1047 0.5527 0.049 Uiso 1 1 calc R U . . .
C31B C 0.4677(8) 0.1302(3) 0.5409(5) 0.0295(15) Uani 1 1 d . . . . .
C32B C 0.5978(10) 0.1531(4) 0.5431(6) 0.0418(19) Uani 1 1 d . . . . .
H32B H 0.6817 0.1311 0.5630 0.050 Uiso 1 1 calc R U . . .
C33B C 0.6065(11) 0.2074(4) 0.5167(7) 0.051(2) Uani 1 1 d . . . . .
H33B H 0.6958 0.2225 0.5171 0.061 Uiso 1 1 calc R U . . .
C34B C 0.4849(11) 0.2400(4) 0.4896(7) 0.052(2) Uani 1 1 d . . . . .
H34B H 0.4906 0.2773 0.4702 0.062 Uiso 1 1 calc R U . . .
C35B C 0.3580(12) 0.2187(4) 0.4909(7) 0.050(2) Uani 1 1 d . . . . .
H35B H 0.2754 0.2413 0.4743 0.060 Uiso 1 1 calc R U . . .
C36B C 0.3483(10) 0.1638(3) 0.5164(7) 0.0414(19) Uani 1 1 d . . . . .
H36B H 0.2589 0.1491 0.5171 0.050 Uiso 1 1 calc R U . . .
S37B S 0.3694(9) 0.1585(3) 0.8689(5) 0.0539(16) Uani 0.6 1 d D U P B 1
C38B C 0.541(2) 0.1683(9) 0.865(2) 0.041(5) Uani 0.6 1 d D U P B 1
H38B H 0.6079 0.1934 0.9068 0.050 Uiso 0.6 1 calc R U P B 1
C39B C 0.5643(10) 0.1337(3) 0.7897(6) 0.0406(18) Uani 1 1 d D U . . .
H39B H 0.6520 0.1331 0.7734 0.049 Uiso 1 1 calc R U . B 1
C40B C 0.4503(9) 0.0999(3) 0.7400(6) 0.0321(15) Uani 1 1 d D U . . .
C41B C 0.3324(9) 0.1088(3) 0.7756(6) 0.0391(17) Uani 1 1 d D U . . .
H41B H 0.2441 0.0897 0.7510 0.047 Uiso 1 1 calc R U . B 1
S38B S 0.5114(10) 0.1783(4) 0.8760(8) 0.0457(19) Uani 0.4 1 d . . P B 2
C37B C 0.343(6) 0.1444(18) 0.843(4) 0.063(12) Uani 0.4 1 d . . P B 2
H37B H 0.2701 0.1526 0.8743 0.076 Uiso 0.4 1 calc R U P B 2

loop_
_atom_site_aniso_label
_atom_site_aniso_U_11
_atom_site_aniso_U_22
_atom_site_aniso_U_33
_atom_site_aniso_U_23
_atom_site_aniso_U_13
_atom_site_aniso_U_12
Br1A 0.0593(6) 0.0363(4) 0.0487(5) 0.0093(4) 0.0131(4) 0.0068(4)
Br2A 0.0615(6) 0.0426(5) 0.0511(5) 0.0003(4) 0.0288(4) 0.0081(4)
C1A 0.028(4) 0.034(4) 0.017(3) -0.002(2) 0.006(3) -0.001(3)
C2A 0.031(4) 0.032(4) 0.023(3) -0.005(3) 0.012(3) -0.005(3)
C3A 0.030(4) 0.029(3) 0.021(3) 0.000(2) 0.009(3) -0.005(3)
C4A 0.035(4) 0.033(4) 0.019(3) 0.003(3) 0.011(3) -0.002(3)
C5A 0.032(4) 0.033(4) 0.033(4) 0.005(3) 0.005(3) 0.000(3)
C6A 0.044(5) 0.039(4) 0.032(4) 0.012(3) 0.010(4) 0.004(3)
C7A 0.052(5) 0.048(5) 0.026(4) 0.013(3) 0.010(4) 0.003(4)
C8A 0.053(5) 0.047(5) 0.020(3) 0.001(3) 0.010(3) -0.004(4)
C9A 0.031(4) 0.036(4) 0.024(3) 0.001(3) 0.009(3) -0.007(3)
C10A 0.034(4) 0.033(4) 0.023(3) -0.002(3) 0.010(3) -0.007(3)
C11A 0.040(5) 0.047(4) 0.027(3) -0.004(3) 0.016(3) -0.006(3)
C12A 0.045(5) 0.049(5) 0.033(4) -0.008(3) 0.022(4) -0.005(4)
C13A 0.044(5) 0.034(4) 0.035(4) -0.007(3) 0.021(4) -0.008(3)
C14A 0.035(4) 0.040(4) 0.032(4) -0.002(3) 0.012(3) -0.005(3)
C15A 0.036(4) 0.031(3) 0.025(3) -0.002(3) 0.013(3) -0.009(3)
C16A 0.031(4) 0.034(4) 0.019(3) -0.002(3) 0.007(3) -0.007(3)
C17A 0.030(4) 0.032(4) 0.024(3) -0.001(3) 0.007(3) 0.002(3)
C18A 0.029(4) 0.035(4) 0.024(3) 0.001(3) 0.009(3) -0.001(3)
C19A 0.035(4) 0.036(4) 0.020(3) 0.000(3) 0.011(3) 0.000(3)
C20A 0.034(4) 0.051(4) 0.024(3) 0.002(3) 0.009(3) -0.002(4)
C21A 0.048(6) 0.093(7) 0.030(4) 0.009(4) 0.028(4) 0.030(5)
N22A 0.082(7) 0.079(7) 0.044(5) -0.014(4) 0.027(5) 0.001(5)
C23A 0.055(6) 0.084(7) 0.020(4) -0.002(4) -0.002(4) -0.025(5)
C24A 0.032(4) 0.062(5) 0.021(3) -0.003(3) 0.007(3) -0.006(4)
C25A 0.034(4) 0.032(4) 0.022(3) -0.002(3) 0.007(3) -0.005(3)
C26A 0.043(5) 0.044(4) 0.043(4) -0.005(3) 0.024(4) -0.005(4)
C27A 0.078(7) 0.036(4) 0.057(6) -0.011(4) 0.037(5) -0.002(4)
C28A 0.064(7) 0.036(5) 0.057(6) -0.008(4) 0.011(5) -0.007(4)
C29A 0.045(6) 0.037(5) 0.071(6) -0.004(4) 0.006(5) -0.007(4)
C30A 0.037(5) 0.034(4) 0.048(5) -0.003(3) 0.013(4) -0.003(3)
C31A 0.037(4) 0.035(4) 0.026(3) 0.001(3) 0.012(3) -0.010(3)
C32A 0.048(5) 0.044(4) 0.028(4) -0.002(3) 0.011(3) -0.011(4)
C33A 0.068(7) 0.052(5) 0.043(5) -0.012(4) 0.025(5) -0.026(5)
C34A 0.075(7) 0.032(4) 0.064(6) -0.014(4) 0.045(6) -0.017(4)
C35A 0.059(6) 0.042(5) 0.047(5) 0.008(4) 0.031(4) 0.003(4)
C36A 0.050(5) 0.034(4) 0.035(4) 0.001(3) 0.022(4) -0.003(3)
S37A 0.117(6) 0.061(3) 0.050(2) 0.017(2) 0.037(3) 0.004(3)
C38A 0.087(11) 0.078(17) 0.062(9) 0.016(8) 0.034(7) -0.009(9)
C39A 0.050(5) 0.050(5) 0.044(4) 0.008(4) 0.021(4) -0.004(4)
C40A 0.046(4) 0.036(4) 0.025(3) 0.001(3) 0.017(3) 0.001(3)
C41A 0.058(5) 0.049(5) 0.030(4) 0.005(3) 0.016(3) 0.005(4)
S38A 0.081(6) 0.058(5) 0.073(6) 0.007(5) 0.042(5) -0.021(5)
C37A 0.087(11) 0.078(17) 0.062(9) 0.016(8) 0.034(7) -0.009(9)
Br1B 0.0670(6) 0.0327(4) 0.0544(5) -0.0055(4) 0.0177(5) 0.0060(4)
Br2B 0.0763(7) 0.0486(5) 0.0403(5) 0.0138(4) 0.0169(5) 0.0034(5)
C1B 0.031(4) 0.030(3) 0.026(3) 0.001(3) 0.012(3) 0.002(3)
C2B 0.031(4) 0.032(4) 0.030(3) 0.000(3) 0.011(3) 0.004(3)
C3B 0.032(4) 0.027(3) 0.024(3) -0.003(3) 0.010(3) 0.004(3)
C4B 0.038(4) 0.033(4) 0.024(3) -0.004(3) 0.014(3) 0.005(3)
C5B 0.040(4) 0.036(4) 0.030(4) -0.002(3) 0.014(3) 0.001(3)
C6B 0.050(5) 0.035(4) 0.036(4) -0.006(3) 0.018(4) -0.002(4)
C7B 0.055(5) 0.039(4) 0.034(4) -0.010(3) 0.020(4) -0.001(4)
C8B 0.051(5) 0.045(4) 0.027(4) -0.009(3) 0.016(4) 0.001(4)
C9B 0.039(4) 0.034(4) 0.025(3) -0.002(3) 0.013(3) -0.001(3)
C10B 0.040(4) 0.041(4) 0.019(3) -0.001(3) 0.007(3) 0.001(3)
C11B 0.080(7) 0.048(5) 0.028(4) -0.004(3) 0.020(4) 0.003(5)
C12B 0.087(8) 0.049(5) 0.019(4) 0.004(3) 0.017(4) 0.003(5)
C13B 0.041(5) 0.051(5) 0.027(4) 0.005(3) 0.011(3) 0.000(4)
C14B 0.041(5) 0.034(4) 0.032(4) 0.000(3) 0.008(3) -0.003(3)
C15B 0.035(4) 0.034(4) 0.024(3) 0.000(3) 0.013(3) 0.004(3)
C16B 0.027(4) 0.034(4) 0.026(3) 0.001(3) 0.009(3) 0.001(3)
C17B 0.030(4) 0.034(4) 0.025(3) 0.000(3) 0.006(3) 0.001(3)
C18B 0.034(4) 0.031(3) 0.022(3) -0.003(3) 0.010(3) 0.006(3)
C19B 0.042(4) 0.034(4) 0.021(3) -0.002(3) 0.009(3) 0.004(3)
C20B 0.043(5) 0.051(5) 0.024(3) 0.002(3) 0.007(3) 0.002(4)
C21B 0.061(6) 0.052(5) 0.024(4) 0.001(3) 0.007(4) 0.001(4)
N22B 0.092(7) 0.067(5) 0.034(4) 0.002(4) 0.031(5) 0.001(5)
C23B 0.048(6) 0.074(7) 0.040(5) 0.018(4) 0.024(4) 0.001(5)
C24B 0.039(5) 0.061(6) 0.036(4) 0.001(4) 0.018(4) 0.000(4)
C25B 0.038(4) 0.041(4) 0.023(3) -0.005(3) 0.012(3) -0.004(3)
C26B 0.040(5) 0.044(4) 0.028(4) 0.005(3) 0.009(3) 0.002(4)
C27B 0.070(7) 0.052(5) 0.033(4) 0.011(4) 0.015(4) 0.015(5)
C28B 0.075(8) 0.045(5) 0.050(5) 0.009(4) 0.020(5) -0.015(5)
C29B 0.056(6) 0.046(5) 0.043(5) -0.001(4) 0.018(4) -0.019(4)
C30B 0.039(5) 0.045(5) 0.038(4) -0.001(3) 0.011(4) -0.008(4)
C31B 0.036(4) 0.025(3) 0.028(3) -0.002(3) 0.010(3) 0.001(3)
C32B 0.045(5) 0.046(5) 0.037(4) 0.004(3) 0.015(4) -0.002(4)
C33B 0.060(6) 0.048(5) 0.048(5) -0.003(4) 0.020(5) -0.020(5)
C34B 0.065(7) 0.044(5) 0.049(5) 0.003(4) 0.021(5) -0.011(5)
C35B 0.070(7) 0.037(4) 0.051(5) 0.007(4) 0.031(5) 0.010(4)
C36B 0.048(5) 0.035(4) 0.048(5) 0.003(3) 0.025(4) -0.001(4)
S37B 0.079(5) 0.044(3) 0.045(3) -0.005(2) 0.028(3) 0.013(3)
C38B 0.070(10) 0.024(8) 0.029(7) -0.004(6) 0.012(7) -0.001(7)
C39B 0.050(5) 0.043(4) 0.030(4) -0.006(3) 0.013(3) -0.001(3)
C40B 0.039(4) 0.030(3) 0.026(3) 0.000(3) 0.008(3) 0.007(3)
C41B 0.042(4) 0.041(4) 0.036(4) -0.002(3) 0.015(3) 0.006(3)
S38B 0.055(4) 0.043(4) 0.036(4) -0.013(3) 0.007(3) 0.003(3)
C37B 0.06(2) 0.06(3) 0.07(3) -0.033(17) 0.03(2) -0.014(18)

loop_
_atom_type_symbol
_atom_type_description
_atom_type_scat_dispersion_real
_atom_type_scat_dispersion_imag
_atom_type_scat_source
C C 0.0033 0.0016 'International Tables Vol C Tables 4.2.6.8 and 6.1.1.4'
H H 0.0000 0.0000 'International Tables Vol C Tables 4.2.6.8 and 6.1.1.4'
Br Br -0.2901 2.4595 'International Tables Vol C Tables 4.2.6.8 and 6.1.1.4'
N N 0.0061 0.0033 'International Tables Vol C Tables 4.2.6.8 and 6.1.1.4'
S S 0.1246 0.1234 'International Tables Vol C Tables 4.2.6.8 and 6.1.1.4'

loop_
_exptl_crystal_face_index_h
_exptl_crystal_face_index_k
_exptl_crystal_face_index_l
_exptl_crystal_face_perp_dist
1 0 0 0.1455
-1 0 0 0.1455
-1 0 1 0.2420
1 0 -1 0.2420
0 -1 0 0.0330
0 1 0 0.0330

loop_
_geom_angle_atom_site_label_1
_geom_angle_atom_site_label_2
_geom_angle_atom_site_label_3
_geom_angle
C2A C1A C18A 120.9(6)
C2A C1A C19A 120.1(6)
C18A C1A C19A 119.0(6)
C1A C2A C3A 119.6(6)
C1A C2A C25A 119.3(6)
C3A C2A C25A 121.0(6)
C2A C3A C16A 118.7(6)
C2A C3A C4A 123.9(6)
C16A C3A C4A 117.2(6)
C5A C4A C9A 117.4(6)
C5A C4A C3A 121.9(6)
C9A C4A C3A 120.3(6)
C6A C5A C4A 120.6(7)
C6A C5A H5A 119.7
C4A C5A H5A 119.7
C5A C6A C7A 122.3(8)
C5A C6A Br1A 118.1(6)
C7A C6A Br1A 119.6(6)
C8A C7A C6A 117.8(7)
C8A C7A H7A 121.1
C6A C7A H7A 121.1
C7A C8A C9A 122.3(7)
C7A C8A H8A 118.8
C9A C8A H8A 118.8
C8A C9A C4A 119.5(7)
C8A C9A C10A 121.1(7)
C4A C9A C10A 119.2(6)
C15A C10A C11A 118.3(7)
C15A C10A C9A 120.0(6)
C11A C10A C9A 121.6(7)
C12A C11A C10A 121.8(7)
C12A C11A H11A 119.1
C10A C11A H11A 119.1
C11A C12A C13A 119.0(7)
C11A C12A H12A 120.5
C13A C12A H12A 120.5
C14A C13A C12A 121.1(8)
C14A C13A Br2A 118.9(6)
C12A C13A Br2A 120.0(6)
C13A C14A C15A 120.5(7)
C13A C14A H14A 119.7
C15A C14A H14A 119.7
C14A C15A C10A 119.0(6)
C14A C15A C16A 121.8(6)
C10A C15A C16A 118.9(7)
C3A C16A C17A 119.1(6)
C3A C16A C15A 118.7(6)
C17A C16A C15A 122.1(6)
C18A C17A C16A 119.2(6)
C18A C17A C31A 120.1(6)
C16A C17A C31A 120.5(6)
C17A C18A C1A 120.3(6)
C17A C18A C40A 120.2(6)
C1A C18A C40A 119.5(6)
C24A C19A C20A 117.0(7)
C24A C19A C1A 121.2(6)
C20A C19A C1A 121.8(7)
C19A C20A C21A 117.7(8)
C19A C20A H20A 121.2
C21A C20A H20A 121.2
N22A C21A C20A 124.0(8)
N22A C21A H21A 118.0
C20A C21A H21A 118.0
C23A N22A C21A 118.8(8)
N22A C23A C24A 124.7(9)
N22A C23A H23A 117.7
C24A C23A H23A 117.7
C19A C24A C23A 117.5(7)
C19A C24A H24A 121.2
C23A C24A H24A 121.2
C26A C25A C30A 119.0(7)
C26A C25A C2A 122.3(7)
C30A C25A C2A 118.7(7)
C27A C26A C25A 120.3(8)
C27A C26A H26A 119.9
C25A C26A H26A 119.9
C26A C27A C28A 120.1(9)
C26A C27A H27A 119.9
C28A C27A H27A 119.9
C29A C28A C27A 119.7(9)
C29A C28A H28A 120.2
C27A C28A H28A 120.2
C28A C29A C30A 120.6(9)
C28A C29A H29A 119.7
C30A C29A H29A 119.7
C25A C30A C29A 120.1(8)
C25A C30A H30A 119.9
C29A C30A H30A 119.9
C32A C31A C36A 118.6(7)
C32A C31A C17A 120.6(7)
C36A C31A C17A 120.8(7)
C33A C32A C31A 120.2(9)
C33A C32A H32A 119.9
C31A C32A H32A 119.9
C34A C33A C32A 121.5(9)
C34A C33A H33A 119.2
C32A C33A H33A 119.2
C33A C34A C35A 118.8(8)
C33A C34A H34A 120.6
C35A C34A H34A 120.6
C36A C35A C34A 120.2(9)
C36A C35A H35A 119.9
C34A C35A H35A 119.9
C35A C36A C31A 120.6(8)
C35A C36A H36A 119.7
C31A C36A H36A 119.7
C38A S37A C41A 94.3(10)
C39A C38A S37A 108.4(18)
C39A C38A H38A 125.8
S37A C38A H38A 125.8
C40A C39A C38A 115.0(14)
C40A C39A S38A 112.5(8)
C40A C39A H39A 122.5
C38A C39A H39A 122.5
C39A C40A C41A 113.1(7)
C39A C40A C18A 124.0(7)
C41A C40A C18A 122.8(8)
C37A C41A C40A 119(3)
C40A C41A S37A 109.2(7)
C40A C41A H41A 125.4
S37A C41A H41A 125.4
C39A S38A C37A 89.7(14)
C41A C37A S38A 106(3)
C41A C37A H37A 127.2
S38A C37A H37A 127.2
C2B C1B C18B 121.0(6)
C2B C1B C19B 118.4(6)
C18B C1B C19B 120.5(6)
C1B C2B C3B 119.5(6)
C1B C2B C25B 116.7(6)
C3B C2B C25B 123.7(6)
C16B C3B C2B 119.7(6)
C16B C3B C4B 119.6(6)
C2B C3B C4B 120.7(6)
C9B C4B C5B 118.2(6)
C9B C4B C3B 119.6(7)
C5B C4B C3B 122.2(6)
C6B C5B C4B 120.4(7)
C6B C5B H5B 119.8
C4B C5B H5B 119.8
C5B C6B C7B 122.1(8)
C5B C6B Br1B 118.5(6)
C7B C6B Br1B 119.4(6)
C8B C7B C6B 117.5(7)
C8B C7B H7B 121.3
C6B C7B H7B 121.3
C7B C8B C9B 122.8(7)
C7B C8B H8B 118.6
C9B C8B H8B 118.6
C8B C9B C4B 118.7(7)
C8B C9B C10B 121.7(6)
C4B C9B C10B 119.3(6)
C15B C10B C11B 118.9(7)
C15B C10B C9B 121.5(6)
C11B C10B C9B 119.5(7)
C12B C11B C10B 122.9(8)
C12B C11B H11B 118.5
C10B C11B H11B 118.5
C11B C12B C13B 117.6(7)
C11B C12B H12B 121.2
C13B C12B H12B 121.2
C12B C13B C14B 122.1(8)
C12B C13B Br2B 120.0(6)
C14B C13B Br2B 117.9(6)
C13B C14B C15B 121.1(7)
C13B C14B H14B 119.4
C15B C14B H14B 119.4
C10B C15B C14B 117.1(6)
C10B C15B C16B 119.0(6)
C14B C15B C16B 123.9(6)
C3B C16B C17B 118.3(6)
C3B C16B C15B 118.3(6)
C17B C16B C15B 123.1(6)
C18B C17B C16B 121.0(7)
C18B C17B C31B 115.9(6)
C16B C17B C31B 123.1(6)
C17B C18B C1B 120.0(6)
C17B C18B C40B 120.8(6)
C1B C18B C40B 119.0(6)
C24B C19B C20B 116.5(7)
C24B C19B C1B 122.9(7)
C20B C19B C1B 120.4(7)
C19B C20B C21B 118.9(8)
C19B C20B H20B 120.5
C21B C20B H20B 120.5
N22B C21B C20B 123.3(9)
N22B C21B H21B 118.4
C20B C21B H21B 118.4
C23B N22B C21B 117.9(8)
N22B C23B C24B 124.5(9)
N22B C23B H23B 117.8
C24B C23B H23B 117.8
C19B C24B C23B 118.5(9)
C19B C24B H24B 120.7
C23B C24B H24B 120.7
C30B C25B C26B 117.7(8)
C30B C25B C2B 120.7(7)
C26B C25B C2B 121.5(7)
C27B C26B C25B 121.3(8)
C27B C26B H26B 119.4
C25B C26B H26B 119.4
C28B C27B C26B 119.8(9)
C28B C27B H27B 120.1
C26B C27B H27B 120.1
C29B C28B C27B 120.1(9)
C29B C28B H28B 119.9
C27B C28B H28B 119.9
C28B C29B C30B 120.0(9)
C28B C29B H29B 120.0
C30B C29B H29B 120.0
C25B C30B C29B 121.2(9)
C25B C30B H30B 119.4
C29B C30B H30B 119.4
C36B C31B C32B 118.5(7)
C36B C31B C17B 120.2(7)
C32B C31B C17B 121.3(7)
C33B C32B C31B 120.6(9)
C33B C32B H32B 119.7
C31B C32B H32B 119.7
C32B C33B C34B 120.1(9)
C32B C33B H33B 120.0
C34B C33B H33B 120.0
C35B C34B C33B 119.9(9)
C35B C34B H34B 120.1
C33B C34B H34B 120.1
C34B C35B C36B 120.3(9)
C34B C35B H35B 119.9
C36B C35B H35B 119.9
C31B C36B C35B 120.6(8)
C31B C36B H36B 119.7
C35B C36B H36B 119.7
C41B S37B C38B 93.8(8)
C39B C38B S37B 108.9(14)
C39B C38B H38B 125.6
S37B C38B H38B 125.6
C38B C39B C40B 114.7(11)
C40B C39B S38B 108.7(7)
C38B C39B H39B 122.6
C40B C39B H39B 122.6
C39B C40B C41B 112.3(7)
C39B C40B C18B 125.4(7)
C41B C40B C18B 122.2(7)
C37B C41B C40B 118(3)
C40B C41B S37B 110.2(7)
C40B C41B H41B 124.9
S37B C41B H41B 124.9
C39B S38B C37B 89.5(15)
C41B C37B S38B 112(4)
C41B C37B H37B 124.2
S38B C37B H37B 124.2

loop_
_geom_bond_atom_site_label_1
_geom_bond_atom_site_label_2
_geom_bond_distance
Br1A C6A 1.902(8)
Br2A C13A 1.893(8)
C1A C2A 1.400(9)
C1A C18A 1.401(10)
C1A C19A 1.509(9)
C2A C3A 1.416(9)
C2A C25A 1.483(10)
C3A C16A 1.429(10)
C3A C4A 1.493(9)
C4A C5A 1.411(10)
C4A C9A 1.412(9)
C5A C6A 1.370(10)
C5A H5A 0.9500
C6A C7A 1.381(11)
C7A C8A 1.368(12)
C7A H7A 0.9500
C8A C9A 1.398(10)
C8A H8A 0.9500
C9A C10A 1.471(10)
C10A C15A 1.413(10)
C10A C11A 1.417(10)
C11A C12A 1.351(12)
C11A H11A 0.9500
C12A C13A 1.389(11)
C12A H12A 0.9500
C13A C14A 1.381(10)
C14A C15A 1.384(11)
C14A H14A 0.9500
C15A C16A 1.477(9)
C16A C17A 1.436(9)
C17A C18A 1.398(9)
C17A C31A 1.493(10)
C18A C40A 1.500(9)
C19A C24A 1.381(11)
C19A C20A 1.384(11)
C20A C21A 1.420(11)
C20A H20A 0.9500
C21A N22A 1.270(14)
C21A H21A 0.9500
N22A C23A 1.242(13)
C23A C24A 1.427(11)
C23A H23A 0.9500
C24A H24A 0.9500
C25A C26A 1.383(11)
C25A C30A 1.393(11)
C26A C27A 1.382(12)
C26A H26A 0.9500
C27A C28A 1.394(15)
C27A H27A 0.9500
C28A C29A 1.360(14)
C28A H28A 0.9500
C29A C30A 1.387(12)
C29A H29A 0.9500
C30A H30A 0.9500
C31A C32A 1.388(11)
C31A C36A 1.394(11)
C32A C33A 1.371(12)
C32A H32A 0.9500
C33A C34A 1.366(15)
C33A H33A 0.9500
C34A C35A 1.397(14)
C34A H34A 0.9500
C35A C36A 1.373(12)
C35A H35A 0.9500
C36A H36A 0.9500
S37A C38A 1.70(3)
S37A C41A 1.711(10)
C38A C39A 1.39(2)
C38A H38A 0.9500
C39A C40A 1.371(12)
C39A S38A 1.690(13)
C39A H39A 0.9500
C40A C41A 1.392(11)
C41A C37A 1.27(4)
C41A H41A 0.9500
S38A C37A 1.93(5)
C37A H37A 0.9500
Br1B C6B 1.891(8)
Br2B C13B 1.895(9)
C1B C2B 1.396(10)
C1B C18B 1.396(10)
C1B C19B 1.495(9)
C2B C3B 1.435(9)
C2B C25B 1.481(10)
C3B C16B 1.421(9)
C3B C4B 1.486(9)
C4B C9B 1.405(10)
C4B C5B 1.412(10)
C5B C6B 1.361(10)
C5B H5B 0.9500
C6B C7B 1.394(11)
C7B C8B 1.362(12)
C7B H7B 0.9500
C8B C9B 1.403(10)
C8B H8B 0.9500
C9B C10B 1.457(11)
C10B C15B 1.411(10)
C10B C11B 1.412(10)
C11B C12B 1.367(13)
C11B H11B 0.9500
C12B C13B 1.372(12)
C12B H12B 0.9500
C13B C14B 1.383(10)
C14B C15B 1.411(10)
C14B H14B 0.9500
C15B C16B 1.501(9)
C16B C17B 1.428(10)
C17B C18B 1.396(9)
C17B C31B 1.501(10)
C18B C40B 1.485(9)
C19B C24B 1.387(12)
C19B C20B 1.389(11)
C20B C21B 1.410(11)
C20B H20B 0.9500
C21B N22B 1.309(13)
C21B H21B 0.9500
N22B C23B 1.273(13)
C23B C24B 1.413(11)
C23B H23B 0.9500
C24B H24B 0.9500
C25B C30B 1.388(11)
C25B C26B 1.396(11)
C26B C27B 1.387(12)
C26B H26B 0.9500
C27B C28B 1.380(15)
C27B H27B 0.9500
C28B C29B 1.374(14)
C28B H28B 0.9500
C29B C30B 1.392(12)
C29B H29B 0.9500
C30B H30B 0.9500
C31B C36B 1.385(12)
C31B C32B 1.386(11)
C32B C33B 1.378(13)
C32B H32B 0.9500
C33B C34B 1.389(15)
C33B H33B 0.9500
C34B C35B 1.355(14)
C34B H34B 0.9500
C35B C36B 1.391(12)
C35B H35B 0.9500
C36B H36B 0.9500
S37B C41B 1.697(10)
S37B C38B 1.72(2)
C38B C39B 1.381(18)
C38B H38B 0.9500
C39B C40B 1.386(12)
C39B S38B 1.774(11)
C39B H39B 0.9500
C40B C41B 1.395(10)
C41B C37B 1.23(3)
C41B H41B 0.9500
S38B C37B 1.78(5)
C37B H37B 0.9500

loop_
_geom_torsion_atom_site_label_1
_geom_torsion_atom_site_label_2
_geom_torsion_atom_site_label_3
_geom_torsion_atom_site_label_4
_geom_torsion
C18A C1A C2A C3A 0.2(11)
C19A C1A C2A C3A 178.1(7)
C18A C1A C2A C25A 176.8(7)
C19A C1A C2A C25A -5.3(10)
C1A C2A C3A C16A 12.6(10)
C25A C2A C3A C16A -163.9(7)
C1A C2A C3A C4A -161.9(7)
C25A C2A C3A C4A 21.5(11)
C2A C3A C4A C5A 10.8(11)
C16A C3A C4A C5A -163.9(7)
C2A C3A C4A C9A -176.5(7)
C16A C3A C4A C9A 8.8(10)
C9A C4A C5A C6A 2.9(11)
C3A C4A C5A C6A 175.8(7)
C4A C5A C6A C7A -3.8(13)
C4A C5A C6A Br1A 175.1(6)
C5A C6A C7A C8A 2.8(14)
Br1A C6A C7A C8A -176.1(7)
C6A C7A C8A C9A -1.0(14)
C7A C8A C9A C4A 0.2(13)
C7A C8A C9A C10A 176.1(8)
C5A C4A C9A C8A -1.1(11)
C3A C4A C9A C8A -174.1(7)
C5A C4A C9A C10A -177.0(7)
C3A C4A C9A C10A 10.0(11)
C8A C9A C10A C15A 172.1(8)
C4A C9A C10A C15A -12.1(11)
C8A C9A C10A C11A -12.0(12)
C4A C9A C10A C11A 163.8(7)
C15A C10A C11A C12A 3.8(12)
C9A C10A C11A C12A -172.2(8)
C10A C11A C12A C13A 2.3(13)
C11A C12A C13A C14A -4.9(13)
C11A C12A C13A Br2A 172.4(7)
C12A C13A C14A C15A 1.2(12)
Br2A C13A C14A C15A -176.0(6)
C13A C14A C15A C10A 4.9(12)
C13A C14A C15A C16A 178.1(7)
C11A C10A C15A C14A -7.3(11)
C9A C10A C15A C14A 168.7(7)
C11A C10A C15A C16A 179.3(7)
C9A C10A C15A C16A -4.6(11)
C2A C3A C16A C17A -16.9(10)
C4A C3A C16A C17A 158.0(7)
C2A C3A C16A C15A 159.5(7)
C4A C3A C16A C15A -25.5(10)
C14A C15A C16A C3A -149.3(7)
C10A C15A C16A C3A 23.8(10)
C14A C15A C16A C17A 27.0(11)
C10A C15A C16A C17A -159.9(7)
C3A C16A C17A C18A 8.5(11)
C15A C16A C17A C18A -167.8(7)
C3A C16A C17A C31A -166.6(7)
C15A C16A C17A C31A 17.1(11)
C16A C17A C18A C1A 4.3(11)
C31A C17A C18A C1A 179.5(7)
C16A C17A C18A C40A -177.0(7)
C31A C17A C18A C40A -1.9(11)
C2A C1A C18A C17A -8.8(11)
C19A C1A C18A C17A 173.2(7)
C2A C1A C18A C40A 172.5(7)
C19A C1A C18A C40A -5.4(11)
C2A C1A C19A C24A 68.4(10)
C18A C1A C19A C24A -113.6(9)
C2A C1A C19A C20A -113.4(8)
C18A C1A C19A C20A 64.6(10)
C24A C19A C20A C21A -0.1(12)
C1A C19A C20A C21A -178.4(7)
C19A C20A C21A N22A 3.7(15)
C20A C21A N22A C23A -6.9(18)
C21A N22A C23A C24A 6.6(18)
C20A C19A C24A C23A -0.3(12)
C1A C19A C24A C23A 178.0(8)
N22A C23A C24A C19A -3.0(16)
C1A C2A C25A C26A 64.3(10)
C3A C2A C25A C26A -119.2(8)
C1A C2A C25A C30A -117.4(8)
C3A C2A C25A C30A 59.1(10)
C30A C25A C26A C27A -5.0(12)
C2A C25A C26A C27A 173.3(8)
C25A C26A C27A C28A 2.6(14)
C26A C27A C28A C29A 0.9(16)
C27A C28A C29A C30A -1.9(16)
C26A C25A C30A C29A 4.0(12)
C2A C25A C30A C29A -174.4(8)
C28A C29A C30A C25A -0.5(14)
C18A C17A C31A C32A -118.0(8)
C16A C17A C31A C32A 57.1(10)
C18A C17A C31A C36A 61.4(10)
C16A C17A C31A C36A -123.6(8)
C36A C31A C32A C33A 1.0(12)
C17A C31A C32A C33A -179.7(7)
C31A C32A C33A C34A 0.9(13)
C32A C33A C34A C35A -2.6(13)
C33A C34A C35A C36A 2.4(13)
C34A C35A C36A C31A -0.5(12)
C32A C31A C36A C35A -1.2(11)
C17A C31A C36A C35A 179.5(7)
C41A S37A C38A C39A -3(3)
S37A C38A C39A C40A 3(4)
C38A C39A C40A C41A -2(3)
S38A C39A C40A C41A 1.4(12)
C38A C39A C40A C18A 173(3)
S38A C39A C40A C18A 176.8(9)
C17A C18A C40A C39A 70.3(11)
C1A C18A C40A C39A -111.0(9)
C17A C18A C40A C41A -114.6(9)
C1A C18A C40A C41A 64.0(11)
C39A C40A C41A C37A 0(3)
C18A C40A C41A C37A -175(3)
C39A C40A C41A S37A 0.3(10)
C18A C40A C41A S37A -175.2(6)
C38A S37A C41A C40A 1(2)
C40A C39A S38A C37A -2(2)
C40A C41A C37A S38A -1(4)
C18B C1B C2B C3B 0.6(11)
C19B C1B C2B C3B -177.9(7)
C18B C1B C2B C25B -176.4(7)
C19B C1B C2B C25B 5.2(11)
C1B C2B C3B C16B -6.7(11)
C25B C2B C3B C16B 170.0(7)
C1B C2B C3B C4B 173.6(7)
C25B C2B C3B C4B -9.7(12)
C16B C3B C4B C9B -18.6(11)
C2B C3B C4B C9B 161.2(7)
C16B C3B C4B C5B 159.0(7)
C2B C3B C4B C5B -21.2(12)
C9B C4B C5B C6B -6.2(12)
C3B C4B C5B C6B 176.1(8)
C4B C5B C6B C7B 3.0(13)
C4B C5B C6B Br1B -177.9(6)
C5B C6B C7B C8B 2.7(13)
Br1B C6B C7B C8B -176.4(7)
C6B C7B C8B C9B -5.3(13)
C7B C8B C9B C4B 2.1(13)
C7B C8B C9B C10B 175.5(8)
C5B C4B C9B C8B 3.7(12)
C3B C4B C9B C8B -178.5(7)
C5B C4B C9B C10B -169.9(7)
C3B C4B C9B C10B 7.8(11)
C8B C9B C10B C15B -166.9(8)
C4B C9B C10B C15B 6.5(12)
C8B C9B C10B C11B 11.5(13)
C4B C9B C10B C11B -175.1(8)
C15B C10B C11B C12B 5.2(15)
C9B C10B C11B C12B -173.3(9)
C10B C11B C12B C13B -0.4(16)
C11B C12B C13B C14B -2.9(15)
C11B C12B C13B Br2B 179.8(8)
C12B C13B C14B C15B 1.3(14)
Br2B C13B C14B C15B 178.7(6)
C11B C10B C15B C14B -6.5(12)
C9B C10B C15B C14B 171.9(7)
C11B C10B C15B C16B 171.3(8)
C9B C10B C15B C16B -10.2(11)
C13B C14B C15B C10B 3.5(12)
C13B C14B C15B C16B -174.2(8)
C2B C3B C16B C17B 8.3(11)
C4B C3B C16B C17B -172.0(7)
C2B C3B C16B C15B -165.1(7)
C4B C3B C16B C15B 14.6(10)
C10B C15B C16B C3B -0.6(10)
C14B C15B C16B C3B 177.1(7)
C10B C15B C16B C17B -173.7(7)
C14B C15B C16B C17B 4.1(12)
C3B C16B C17B C18B -4.1(11)
C15B C16B C17B C18B 169.0(7)
C3B C16B C17B C31B 174.8(7)
C15B C16B C17B C31B -12.1(11)
C16B C17B C18B C1B -2.0(11)
C31B C17B C18B C1B 179.1(7)
C16B C17B C18B C40B -176.3(7)
C31B C17B C18B C40B 4.8(11)
C2B C1B C18B C17B 3.8(11)
C19B C1B C18B C17B -177.8(7)
C2B C1B C18B C40B 178.2(7)
C19B C1B C18B C40B -3.4(11)
C2B C1B C19B C24B -68.0(11)
C18B C1B C19B C24B 113.6(9)
C2B C1B C19B C20B 107.3(9)
C18B C1B C19B C20B -71.2(10)
C24B C19B C20B C21B 2.3(12)
C1B C19B C20B C21B -173.3(7)
C19B C20B C21B N22B 1.9(14)
C20B C21B N22B C23B -6.2(15)
C21B N22B C23B C24B 6.5(16)
C20B C19B C24B C23B -2.1(12)
C1B C19B C24B C23B 173.3(8)
N22B C23B C24B C19B -2.3(16)
C1B C2B C25B C30B 106.5(9)
C3B C2B C25B C30B -70.3(10)
C1B C2B C25B C26B -69.7(10)
C3B C2B C25B C26B 113.5(9)
C30B C25B C26B C27B 1.7(11)
C2B C25B C26B C27B 178.0(7)
C25B C26B C27B C28B -2.0(13)
C26B C27B C28B C29B 1.5(15)
C27B C28B C29B C30B -0.7(15)
C26B C25B C30B C29B -0.9(12)
C2B C25B C30B C29B -177.2(7)
C28B C29B C30B C25B 0.4(14)
C18B C17B C31B C36B -81.6(9)
C16B C17B C31B C36B 99.5(9)
C18B C17B C31B C32B 100.2(9)
C16B C17B C31B C32B -78.7(10)
C36B C31B C32B C33B -3.0(12)
C17B C31B C32B C33B 175.3(7)
C31B C32B C33B C34B 1.3(13)
C32B C33B C34B C35B 1.1(14)
C33B C34B C35B C36B -1.8(14)
C32B C31B C36B C35B 2.3(12)
C17B C31B C36B C35B -176.0(7)
C34B C35B C36B C31B 0.1(14)
C41B S37B C38B C39B 1.1(17)
S37B C38B C39B C40B -1(2)
C38B C39B C40B C41B 1.1(16)
S38B C39B C40B C41B -2.9(10)
C38B C39B C40B C18B -175.5(14)
S38B C39B C40B C18B -179.5(7)
C17B C18B C40B C39B -71.1(10)
C1B C18B C40B C39B 114.5(9)
C17B C18B C40B C41B 112.6(9)
C1B C18B C40B C41B -61.8(10)
C39B C40B C41B C37B 0(3)
C18B C40B C41B C37B 177(3)
C39B C40B C41B S37B -0.1(9)
C18B C40B C41B S37B 176.6(6)
C38B S37B C41B C40B -0.6(12)
C40B C39B S38B C37B 3(2)
C40B C41B C37B S38B 2(4)
C39B S38B C37B C41B -3(4)
